data_1528820
loop_
_publ_author_name
'Regan, K.A.'
'Lee, M.'
'Huang, Q.'
'Ramirez, A.P.'
'Cava, J.R.'

_publ_section_title
;
 Structure and magnetism of Na Ru2 O4 and Na2.7 Ru4 O9
;
_journal_name_full 'Journal of Solid State Chemistry'
_journal_page_first 195
_journal_page_last 204
_journal_volume 179
_journal_year 2006
_chemical_formula_sum 'Na2.73 O9 Ru4'
_chemical_name_systematic 'Na2.73 Ru4 O9'
_space_group_IT_number 12
_symmetry_space_group_name_Hall '-C 2y'
_symmetry_space_group_name_H-M 'C 1 2/m 1'
_cell_angle_alpha 90
_cell_angle_beta 104.766
_cell_angle_gamma 90
_cell_formula_units_Z 4
_cell_length_a 23.246
_cell_length_b 2.8411
_cell_length_c 11.0394
_cell_volume 705.010
_citation_journal_id_ASTM JSSCBI
_cod_data_source_file Regan_JSSCBI_2006_1111.cif
_cod_data_source_block Na2.73O9Ru4
_cod_original_cell_volume 705.0102
_cod_database_code 1528820

loop_
_symmetry_equiv_pos_as_xyz
x,y,z
-x,y,-z
-x,-y,-z
x,-y,z
x+1/2,y+1/2,z
-x+1/2,y+1/2,-z
-x+1/2,-y+1/2,-z
x+1/2,-y+1/2,z

loop_
_atom_site_label
_atom_site_type_symbol
_atom_site_fract_x
_atom_site_fract_y
_atom_site_fract_z
_atom_site_occupancy
_atom_site_U_iso_or_equiv
Na2 Na+1 0.1456 0.5 0.6055 1 0.0
Ru1 Ru+3 0 0 0 1 0.0
O6 O-2 0.2015 0 0.4959 1 0.0
Na1 Na+1 0.1388 0 0.1026 1 0.0
Ru5 Ru+3 0.272 0 0.1299 1 0.0
O3 O-2 0.1339 0.5 0.2788 1 0.0
O9 O-2 0.3314 0.5 0.2009 1 0.0
O4 O-2 0.0776 0 0.4415 1 0.0
O8 O-2 0.2114 0.5 0.0436 1 0.0
O1 O-2 -0.06 0.5 0.0113 1 0.0
Na3 Na+1 0.073 0 0.8107 0.73 0.0
Ru4 Ru+3 0.2153 0.5 0.3808 1 0.0
O7 O-2 0.2386 0 0.2737 1 0.0
O2 O-2 0.0293 0 0.1845 1 0.0
Ru3 Ru+3 0.0591 0.5 0.3097 1 0.0
Ru2 Ru+3 0 0 0.5 1 0.0
O5 O-2 -0.0235 0.5 0.3665 1 0.0
